data_7210843
loop_
_publ_author_name
'Yang, Yuting'
'Tu, Changzheng'
'Cheng, Feixiang'
'Wang, Fan'

_publ_section_title
;
 Syntheses, structures, and magnetic properties of a series of
 Mn-containing coordination polymers based on
 5-nitro-1,2,3-benzenetricarboxylic acid and different N-donor ligands
;
_journal_issue 35
_journal_name_full CrystEngComm
_journal_page_first 7121
_journal_paper_doi 10.1039/c3ce40772a
_journal_volume 15
_journal_year 2013
_chemical_formula_sum 'C85 H58 Mn7 N13 O50'
_chemical_formula_weight 2446.02
_chemical_name_systematic
; 
 ? 
;
_space_group_IT_number 15
_symmetry_cell_setting monoclinic
_symmetry_space_group_name_Hall '-C 2yc'
_symmetry_space_group_name_H-M 'C 1 2/c 1'
_atom_sites_solution_hydrogens geom
_atom_sites_solution_primary direct
_atom_sites_solution_secondary difmap
_audit_creation_method SHELXL-97
_cell_angle_alpha 90.00
_cell_angle_beta 135.955(3)
_cell_angle_gamma 90.00
_cell_formula_units_Z 4
_cell_length_a 28.1955(19)
_cell_length_b 14.1957(10)
_cell_length_c 33.3812(17)
_cell_measurement_reflns_used 5197
_cell_measurement_temperature 296(2)
_cell_measurement_theta_max 24.20
_cell_measurement_theta_min 2.48
_cell_volume 9288.9(11)
_computing_cell_refinement 'Bruker SMART'
_computing_data_collection 'Bruker SMART'
_computing_data_reduction 'Bruker SAINT'
_computing_molecular_graphics 'Bruker SHELXTL'
_computing_publication_material 'Bruker SHELXTL'
_computing_structure_refinement 'SHELXL-97 (Sheldrick, 1997)'
_computing_structure_solution 'SHELXS-97 (Sheldrick, 1990)'
_diffrn_ambient_temperature 296(2)
_diffrn_measured_fraction_theta_full 0.999
_diffrn_measured_fraction_theta_max 0.999
_diffrn_measurement_device_type 'CCD area detector'
_diffrn_measurement_method 'phi and omega scans'
_diffrn_radiation_monochromator graphite
_diffrn_radiation_source 'fine-focus sealed tube'
_diffrn_radiation_type MoK\a
_diffrn_radiation_wavelength 0.71073
_diffrn_reflns_av_R_equivalents 0.0388
_diffrn_reflns_av_sigmaI/netI 0.0467
_diffrn_reflns_limit_h_max 34
_diffrn_reflns_limit_h_min -24
_diffrn_reflns_limit_k_max 17
_diffrn_reflns_limit_k_min -17
_diffrn_reflns_limit_l_max 33
_diffrn_reflns_limit_l_min -41
_diffrn_reflns_number 25610
_diffrn_reflns_theta_full 26.00
_diffrn_reflns_theta_max 26.00
_diffrn_reflns_theta_min 1.47
_exptl_absorpt_coefficient_mu 1.035
_exptl_absorpt_correction_T_max 0.8437
_exptl_absorpt_correction_T_min 0.7007
_exptl_absorpt_correction_type multi-scan
_exptl_crystal_density_diffrn 1.749
_exptl_crystal_density_method 'not measured'
_exptl_crystal_F_000 4936
_exptl_crystal_size_max 0.37
_exptl_crystal_size_mid 0.22
_exptl_crystal_size_min 0.17
_refine_diff_density_max 0.834
_refine_diff_density_min -0.537
_refine_diff_density_rms 0.118
_refine_ls_extinction_method none
_refine_ls_goodness_of_fit_ref 1.033
_refine_ls_hydrogen_treatment mixed
_refine_ls_matrix_type full
_refine_ls_number_parameters 742
_refine_ls_number_reflns 9130
_refine_ls_number_restraints 72
_refine_ls_restrained_S_all 1.050
_refine_ls_R_factor_all 0.0617
_refine_ls_R_factor_gt 0.0418
_refine_ls_shift/su_max 0.000
_refine_ls_shift/su_mean 0.000
_refine_ls_structure_factor_coef Fsqd
_refine_ls_weighting_details 'calc w=1/[\s^2^(Fo^2^)+(0.0702P)^2^+6.9242P] where P=(Fo^2^+2Fc^2^)/3'
_refine_ls_weighting_scheme calc
_refine_ls_wR_factor_gt 0.1133
_refine_ls_wR_factor_ref 0.1286
_reflns_number_gt 6884
_reflns_number_total 9130
_reflns_threshold_expression >2sigma(I)
_cod_data_source_file c3ce40772a.txt
_cod_data_source_block test_0m
_cod_depositor_comments
;
The following automatic conversions were performed:

'_symmetry_cell_setting' value 'Monoclinic' changed to 'monoclinic'
according to /home/saulius/struct/CIF-dictionaries/cif_core.dic
dictionary named 'cif_core.dic' version 2.4.2 from 2011-04-26.

Automatic conversion script
Id: cif_fix_values 1891 2012-01-12 08:04:46Z andrius 
;
_cod_original_cell_volume 9288.9(10)
_cod_original_sg_symbol_H-M C2/c
_cod_database_code 7210843

loop_
_symmetry_equiv_pos_as_xyz
'x, y, z'
'-x, y, -z+1/2'
'x+1/2, y+1/2, z'
'-x+1/2, y+1/2, -z+1/2'
'-x, -y, -z'
'x, -y, z-1/2'
'-x+1/2, -y+1/2, -z'
'x+1/2, -y+1/2, z-1/2'

loop_
_atom_site_label
_atom_site_type_symbol
_atom_site_fract_x
_atom_site_fract_y
_atom_site_fract_z
_atom_site_U_iso_or_equiv
_atom_site_adp_type
_atom_site_occupancy
_atom_site_symmetry_multiplicity
_atom_site_calc_flag
_atom_site_refinement_flags
_atom_site_disorder_assembly
_atom_site_disorder_group
C1 C 0.0286(5) 0.0715(8) 0.1677(5) 0.066(3) Uani 0.808(5) 1 d PU A 1
H1 H -0.0117 0.0383 0.1391 0.079 Uiso 0.808(5) 1 calc PR A 1
C2 C 0.0433(5) 0.1032(8) 0.2143(4) 0.092(4) Uani 0.808(5) 1 d PU A 1
H2 H 0.0135 0.0917 0.2173 0.110 Uiso 0.808(5) 1 calc PR A 1
C3 C 0.1027(7) 0.1524(10) 0.2565(6) 0.114(5) Uani 0.808(5) 1 d PU A 1
H3 H 0.1131 0.1750 0.2883 0.136 Uiso 0.808(5) 1 calc PR A 1
C4 C 0.1456(5) 0.1680(8) 0.2521(4) 0.093(4) Uani 0.808(5) 1 d PU A 1
H4 H 0.1859 0.2008 0.2811 0.112 Uiso 0.808(5) 1 calc PR A 1
C5 C 0.1305(5) 0.1355(6) 0.2047(3) 0.050(2) Uani 0.808(5) 1 d PU A 1
C6 C 0.1733(6) 0.1480(12) 0.1948(7) 0.057(3) Uani 0.808(5) 1 d PU A 1
C7 C 0.2430(4) 0.1663(7) 0.2405(4) 0.078(3) Uani 0.808(5) 1 d PU A 1
H7 H 0.2623 0.1729 0.2775 0.093 Uiso 0.808(5) 1 calc PR A 1
C8 C 0.2825(6) 0.1745(8) 0.2320(5) 0.090(4) Uani 0.808(5) 1 d PU A 1
H8 H 0.3292 0.1853 0.2626 0.108 Uiso 0.808(5) 1 calc PR A 1
C9 C 0.2516(5) 0.1664(7) 0.1761(4) 0.075(3) Uani 0.808(5) 1 d PU A 1
H9 H 0.2771 0.1731 0.1683 0.090 Uiso 0.808(5) 1 calc PR A 1
C10 C 0.1840(7) 0.1486(11) 0.1330(4) 0.056(3) Uani 0.808(5) 1 d PU A 1
H10 H 0.1642 0.1431 0.0958 0.067 Uiso 0.808(5) 1 calc PR A 1
C11 C 0.11415(19) 0.4619(3) 0.20578(16) 0.0419(9) Uani 1 1 d . . .
H11 H 0.0683 0.4789 0.1783 0.050 Uiso 1 1 calc R . .
C12 C 0.1465(2) 0.4466(3) 0.26126(17) 0.0514(11) Uani 1 1 d . . .
H12 H 0.1228 0.4523 0.2709 0.062 Uiso 1 1 calc R . .
C13 C 0.2142(2) 0.4230(3) 0.30228(16) 0.0496(11) Uani 1 1 d . . .
H13 H 0.2373 0.4128 0.3403 0.059 Uiso 1 1 calc R . .
C14 C 0.24721(19) 0.4146(3) 0.28617(15) 0.0416(9) Uani 1 1 d . . .
H14 H 0.2932 0.3988 0.3133 0.050 Uiso 1 1 calc R . .
C15 C 0.21154(17) 0.4298(2) 0.22931(14) 0.0286(7) Uani 1 1 d . . .
C16 C 0.24445(17) 0.4206(2) 0.20949(14) 0.0286(7) Uani 1 1 d . . .
C17 C 0.31347(18) 0.4056(3) 0.24674(17) 0.0395(9) Uani 1 1 d . . .
H17 H 0.3419 0.4026 0.2863 0.047 Uiso 1 1 calc R . .
C18 C 0.3399(2) 0.3950(3) 0.22504(19) 0.0489(11) Uani 1 1 d . . .
H18 H 0.3865 0.3856 0.2497 0.059 Uiso 1 1 calc R . .
C19 C 0.2972(2) 0.3984(3) 0.16671(19) 0.0510(11) Uani 1 1 d . . .
H19 H 0.3140 0.3898 0.1511 0.061 Uiso 1 1 calc R . .
C20 C 0.2289(2) 0.4147(3) 0.13177(17) 0.0427(10) Uani 1 1 d . . .
H20 H 0.2000 0.4174 0.0922 0.051 Uiso 1 1 calc R . .
C21 C 0.11356(16) 0.7065(2) 0.10729(12) 0.0241(7) Uani 1 1 d . . .
C22 C 0.13906(15) 0.7496(2) 0.08391(13) 0.0224(7) Uani 1 1 d . . .
C23 C 0.18194(16) 0.6948(2) 0.08678(14) 0.0256(7) Uani 1 1 d . . .
H23 H 0.1964 0.6364 0.1048 0.031 Uiso 1 1 calc R . .
C24 C 0.20291(16) 0.7268(2) 0.06305(14) 0.0268(7) Uani 1 1 d . . .
C25 C 0.18354(16) 0.8140(2) 0.03665(14) 0.0280(7) Uani 1 1 d . . .
H25 H 0.1992 0.8349 0.0214 0.034 Uiso 1 1 calc R . .
C26 C 0.14038(16) 0.8698(2) 0.03325(13) 0.0245(7) Uani 1 1 d . . .
C27 C 0.11658(15) 0.8378(2) 0.05611(13) 0.0231(7) Uani 1 1 d . . .
C28 C 0.06810(16) 0.9003(2) 0.05063(13) 0.0218(7) Uani 1 1 d . . .
C29 C 0.11941(18) 0.9622(2) 0.00246(15) 0.0317(8) Uani 1 1 d . . .
C30 C 0.0000 0.5065(4) 0.2500 0.0317(11) Uani 1 2 d S . .
C31 C -0.00174(17) 0.5537(3) 0.21267(14) 0.0323(8) Uani 1 1 d . . .
H31 H -0.0031 0.5205 0.1879 0.039 Uiso 1 1 calc R . .
C32 C -0.00146(18) 0.6514(3) 0.21292(14) 0.0328(8) Uani 1 1 d . A .
C33 C 0.0000 0.7010(4) 0.2500 0.0283(11) Uani 1 2 d S . .
C34 C 0.0000 0.8054(4) 0.2500 0.0370(12) Uani 1 2 d S . .
C35 C -0.0049(2) 0.7020(3) 0.17084(15) 0.0371(9) Uani 1 1 d . . .
C36 C -0.00086(15) 0.3145(2) 0.06838(12) 0.0213(7) Uani 1 1 d . . .
C37 C -0.04810(15) 0.3637(2) 0.06940(13) 0.0216(7) Uani 1 1 d . . .
C38 C -0.06502(16) 0.3134(2) 0.09351(13) 0.0260(7) Uani 1 1 d . . .
H38 H -0.0486 0.2526 0.1074 0.031 Uiso 1 1 calc R . .
C39 C -0.10667(16) 0.3552(2) 0.09647(13) 0.0261(7) Uani 1 1 d . . .
C40 C -0.13367(16) 0.4436(2) 0.07510(14) 0.0254(7) Uani 1 1 d . . .
H40 H -0.1623 0.4691 0.0771 0.030 Uiso 1 1 calc R . .
C41 C -0.11785(16) 0.4945(2) 0.05044(13) 0.0224(7) Uani 1 1 d . . .
C42 C -0.07425(15) 0.4543(2) 0.04765(12) 0.0198(6) Uani 1 1 d . . .
C43 C -0.05459(15) 0.5070(2) 0.02179(13) 0.0199(6) Uani 1 1 d . . .
C44 C -0.14682(16) 0.5933(2) 0.02950(14) 0.0246(7) Uani 1 1 d . . .
C1' C 0.050(3) 0.093(4) 0.178(2) 0.066(3) Uani 0.192(5) 1 d P A 2
H1' H 0.0090 0.0593 0.1513 0.079 Uiso 0.192(5) 1 calc PR A 2
C2' C 0.072(3) 0.136(5) 0.231(3) 0.092(4) Uani 0.192(5) 1 d P A 2
H2' H 0.0451 0.1361 0.2377 0.110 Uiso 0.192(5) 1 calc PR A 2
C3' C 0.137(3) 0.174(4) 0.270(2) 0.114(5) Uani 0.192(5) 1 d P A 2
H3' H 0.1553 0.1996 0.3043 0.136 Uiso 0.192(5) 1 calc PR A 2
C4' C 0.176(3) 0.175(4) 0.260(2) 0.093(4) Uani 0.192(5) 1 d P A 2
H4' H 0.2191 0.2007 0.2877 0.112 Uiso 0.192(5) 1 calc PR A 2
C5' C 0.152(2) 0.137(3) 0.2045(19) 0.050(2) Uani 0.192(5) 1 d P A 2
C6' C 0.189(3) 0.144(6) 0.195(3) 0.057(3) Uani 0.192(5) 1 d P A 2
C7' C 0.263(3) 0.154(4) 0.235(2) 0.078(3) Uani 0.192(5) 1 d P A 2
H7' H 0.2922 0.1528 0.2749 0.093 Uiso 0.192(5) 1 calc PR A 2
C8' C 0.290(3) 0.166(4) 0.214(2) 0.090(4) Uani 0.192(5) 1 d P A 2
H8' H 0.3363 0.1793 0.2400 0.108 Uiso 0.192(5) 1 calc PR A 2
C9' C 0.256(2) 0.159(3) 0.159(2) 0.075(3) Uani 0.192(5) 1 d P A 2
H9' H 0.2761 0.1644 0.1462 0.090 Uiso 0.192(5) 1 calc PR A 2
C10' C 0.176(3) 0.142(5) 0.118(3) 0.056(3) Uani 0.192(5) 1 d P A 2
H10' H 0.1482 0.1329 0.0785 0.067 Uiso 0.192(5) 1 calc PR A 2
Mn1 Mn 0.09630(2) 0.48652(3) 0.09928(2) 0.02206(13) Uani 1 1 d . . .
Mn2 Mn -0.01870(3) 0.69918(3) 0.07161(2) 0.02441(13) Uani 1 1 d . . .
Mn3 Mn 0.03829(2) 0.08330(3) 0.07807(2) 0.02540(14) Uani 1 1 d . . .
Mn4 Mn -0.2500 0.7500 0.0000 0.0351(2) Uani 1 2 d S . .
N2 N 0.14514(16) 0.1387(2) 0.14056(14) 0.0452(9) Uani 1 1 d . A .
N1 N 0.0709(4) 0.0868(6) 0.1618(4) 0.043(2) Uani 0.808(5) 1 d P A 1
N3 N 0.14533(14) 0.4535(2) 0.18929(11) 0.0282(6) Uani 1 1 d . . .
N4 N 0.20192(14) 0.4270(2) 0.15173(12) 0.0313(7) Uani 1 1 d . . .
N5 N -0.12207(15) 0.3020(2) 0.12392(13) 0.0346(7) Uani 1 1 d . . .
N6 N 0.24476(15) 0.6639(2) 0.06335(14) 0.0352(7) Uani 1 1 d . . .
N7 N 0.0000 0.4033(3) 0.2500 0.0380(10) Uani 1 2 d S . .
O1 O 0.00092(12) 0.22736(16) 0.07153(10) 0.0323(6) Uani 1 1 d . A .
O2 O 0.03217(11) 0.36410(16) 0.06391(10) 0.0283(5) Uani 1 1 d . . .
O3 O -0.00106(10) 0.55716(15) 0.05641(9) 0.0230(5) Uani 1 1 d . A .
O4 O -0.08984(11) 0.49511(17) -0.03009(9) 0.0280(5) Uani 1 1 d . . .
O5 O -0.15211(15) 0.3433(2) 0.13262(13) 0.0505(7) Uani 1 1 d . . .
O6 O -0.10400(15) 0.2199(2) 0.13678(13) 0.0494(7) Uani 1 1 d . . .
O7 O -0.19136(13) 0.61755(18) 0.02678(12) 0.0414(7) Uani 1 1 d . . .
O8 O -0.12350(12) 0.64531(16) 0.01625(10) 0.0304(5) Uani 1 1 d . A .
O9 O 0.07484(12) 0.75494(16) 0.10509(10) 0.0305(5) Uani 1 1 d . A .
O10 O 0.13436(11) 0.62500(16) 0.12783(9) 0.0284(5) Uani 1 1 d . . .
O11 O 0.26970(17) 0.5945(2) 0.09418(15) 0.0617(9) Uani 1 1 d . . .
O12 O 0.25198(14) 0.6840(2) 0.03251(12) 0.0457(7) Uani 1 1 d . . .
O13 O 0.00523(10) 0.89212(15) 0.00572(9) 0.0232(5) Uani 1 1 d . . .
O14 O 0.09393(11) 0.95888(16) 0.08946(10) 0.0313(5) Uani 1 1 d . . .
O15 O 0.05701(12) 0.98344(16) -0.03591(10) 0.0319(6) Uani 1 1 d . . .
O16 O 0.16555(15) 1.0104(2) 0.01547(15) 0.0639(10) Uani 1 1 d . . .
O17 O -0.0234(4) 0.7868(4) 0.1612(3) 0.091(2) Uani 0.808(5) 1 d P A 1
O18 O 0.00348(14) 0.65507(18) 0.14514(11) 0.0398(6) Uani 1 1 d . A .
O19 O -0.05565(17) 0.8485(3) 0.21947(16) 0.0742(10) Uani 1 1 d . . .
O20 O 0.01272(15) 0.3628(2) 0.22625(12) 0.0503(7) Uani 1 1 d . . .
O21 O -0.04499(15) 0.83810(17) 0.07528(12) 0.0462(7) Uani 1 1 d D A .
H21B H -0.0413 0.8915 0.0661 0.055 Uiso 1 1 d RD . .
H21A H -0.0413 0.8448 0.1025 0.055 Uiso 1 1 d RD . .
O22 O -0.06299(12) 0.73781(17) -0.01299(10) 0.0318(6) Uani 1 1 d D A .
H22B H -0.0586 0.6962 -0.0285 0.038 Uiso 1 1 d RD . .
H22A H -0.0408 0.7888 -0.0029 0.038 Uiso 1 1 d RD . .
O23 O -0.16947(16) 0.8175(2) 0.08360(13) 0.0677(9) Uani 1 1 d D . .
H23B H -0.1406 0.7783 0.1099 0.081 Uiso 1 1 d RD . .
H23A H -0.1575 0.8742 0.0866 0.081 Uiso 1 1 d RD . .
O24 O -0.29116(14) 0.69626(19) 0.03149(12) 0.0456(7) Uani 1 1 d D . .
H24B H -0.3072 0.6412 0.0235 0.055 Uiso 1 1 d RD . .
H24A H -0.3167 0.7374 0.0265 0.055 Uiso 1 1 d RD . .
O25 O 0.6458(2) 0.4992(3) 0.9193(2) 0.0743(14) Uani 0.808(5) 1 d P A 1
O17' O 0.0145(18) 0.779(2) 0.1802(13) 0.091(2) Uani 0.192(5) 1 d P A 2
O25' O 0.5680(10) 0.4865(11) 0.8166(9) 0.0743(14) Uani 0.192(5) 1 d P A 2
N1' N 0.088(3) 0.105(3) 0.172(2) 0.043(2) Uani 0.192(5) 1 d P A 2

loop_
_atom_site_aniso_label
_atom_site_aniso_U_11
_atom_site_aniso_U_22
_atom_site_aniso_U_33
_atom_site_aniso_U_23
_atom_site_aniso_U_13
_atom_site_aniso_U_12
C1 0.086(6) 0.075(6) 0.057(5) 0.020(4) 0.059(5) 0.029(4)
C2 0.123(8) 0.105(7) 0.071(6) 0.023(4) 0.078(6) 0.046(5)
C3 0.161(11) 0.120(8) 0.069(6) 0.005(5) 0.086(7) 0.037(7)
C4 0.114(8) 0.079(5) 0.044(4) -0.014(3) 0.042(5) 0.009(6)
C5 0.069(6) 0.032(3) 0.024(2) -0.0015(19) 0.025(3) 0.013(3)
C6 0.048(7) 0.023(3) 0.032(3) -0.0006(19) 0.006(4) 0.002(5)
C7 0.052(5) 0.038(4) 0.044(3) -0.003(3) 0.001(3) -0.003(4)
C8 0.043(4) 0.045(4) 0.079(7) 0.000(5) 0.009(4) -0.011(3)
C9 0.036(3) 0.046(3) 0.105(7) 0.015(4) 0.038(4) 0.000(2)
C10 0.034(4) 0.039(4) 0.056(7) 0.004(5) 0.020(5) 0.000(3)
C11 0.031(2) 0.060(3) 0.036(2) 0.0052(19) 0.0240(18) 0.0032(18)
C12 0.046(2) 0.076(3) 0.037(2) 0.005(2) 0.031(2) 0.004(2)
C13 0.046(2) 0.068(3) 0.0263(19) 0.0105(19) 0.023(2) 0.007(2)
C14 0.030(2) 0.050(3) 0.0276(19) 0.0076(17) 0.0152(17) 0.0079(17)
C15 0.0279(18) 0.0238(18) 0.0271(17) 0.0013(14) 0.0174(15) 0.0014(14)
C16 0.0264(18) 0.0231(18) 0.0306(18) 0.0013(14) 0.0185(16) 0.0005(14)
C17 0.029(2) 0.040(2) 0.036(2) 0.0023(17) 0.0189(18) 0.0020(16)
C18 0.030(2) 0.052(3) 0.061(3) 0.005(2) 0.031(2) 0.0063(18)
C19 0.048(3) 0.063(3) 0.059(3) 0.015(2) 0.044(2) 0.018(2)
C20 0.043(2) 0.053(3) 0.041(2) 0.0135(19) 0.033(2) 0.0174(19)
C21 0.0208(16) 0.0260(18) 0.0161(15) -0.0008(13) 0.0101(13) -0.0025(13)
C22 0.0210(16) 0.0192(17) 0.0188(15) -0.0008(12) 0.0116(14) -0.0007(12)
C23 0.0225(16) 0.0190(17) 0.0295(17) 0.0011(14) 0.0167(15) 0.0012(13)
C24 0.0215(16) 0.0256(18) 0.0301(17) -0.0007(14) 0.0174(15) 0.0012(14)
C25 0.0260(17) 0.0258(18) 0.0325(18) 0.0027(14) 0.0212(16) -0.0006(14)
C26 0.0223(16) 0.0207(17) 0.0268(17) 0.0001(13) 0.0164(15) -0.0018(13)
C27 0.0196(15) 0.0223(17) 0.0183(15) -0.0016(13) 0.0106(14) -0.0014(13)
C28 0.0267(17) 0.0171(16) 0.0217(16) 0.0054(13) 0.0174(15) 0.0023(13)
C29 0.035(2) 0.0259(19) 0.041(2) 0.0064(16) 0.0294(18) 0.0030(15)
C30 0.031(3) 0.036(3) 0.027(2) 0.000 0.020(2) 0.000
C31 0.034(2) 0.040(2) 0.0297(18) -0.0011(16) 0.0256(17) 0.0007(16)
C32 0.0320(19) 0.046(2) 0.0266(18) 0.0059(16) 0.0232(17) 0.0058(16)
C33 0.023(2) 0.039(3) 0.025(2) 0.000 0.018(2) 0.000
C34 0.045(3) 0.047(3) 0.031(3) 0.000 0.031(3) 0.000
C35 0.051(2) 0.041(2) 0.034(2) 0.0083(17) 0.035(2) 0.0098(18)
C36 0.0219(16) 0.0199(17) 0.0157(14) 0.0004(12) 0.0114(13) 0.0025(13)
C37 0.0199(15) 0.0192(16) 0.0208(15) -0.0006(12) 0.0130(14) 0.0018(12)
C38 0.0289(17) 0.0209(17) 0.0256(16) 0.0043(13) 0.0187(15) 0.0017(14)
C39 0.0281(18) 0.0278(19) 0.0257(17) 0.0014(14) 0.0204(15) -0.0035(14)
C40 0.0274(17) 0.0253(18) 0.0309(17) -0.0008(14) 0.0234(16) -0.0005(14)
C41 0.0239(16) 0.0209(17) 0.0232(16) 0.0005(13) 0.0172(14) 0.0015(13)
C42 0.0200(15) 0.0185(16) 0.0160(14) -0.0011(12) 0.0113(13) -0.0017(12)
C43 0.0221(16) 0.0158(15) 0.0240(16) 0.0039(12) 0.0173(15) 0.0070(12)
C44 0.0256(17) 0.0226(17) 0.0299(17) 0.0036(14) 0.0214(15) 0.0029(14)
C1' 0.086(6) 0.075(6) 0.057(5) 0.020(4) 0.059(5) 0.029(4)
C2' 0.123(8) 0.105(7) 0.071(6) 0.023(4) 0.078(6) 0.046(5)
C3' 0.161(11) 0.120(8) 0.069(6) 0.005(5) 0.086(7) 0.037(7)
C4' 0.114(8) 0.079(5) 0.044(4) -0.014(3) 0.042(5) 0.009(6)
C5' 0.069(6) 0.032(3) 0.024(2) -0.0015(19) 0.025(3) 0.013(3)
C6' 0.048(7) 0.023(3) 0.032(3) -0.0006(19) 0.006(4) 0.002(5)
C7' 0.052(5) 0.038(4) 0.044(3) -0.003(3) 0.001(3) -0.003(4)
C8' 0.043(4) 0.045(4) 0.079(7) 0.000(5) 0.009(4) -0.011(3)
C9' 0.036(3) 0.046(3) 0.105(7) 0.015(4) 0.038(4) 0.000(2)
C10' 0.034(4) 0.039(4) 0.056(7) 0.004(5) 0.020(5) 0.000(3)
Mn1 0.0222(3) 0.0207(3) 0.0215(3) 0.00304(19) 0.0151(2) 0.00305(19)
Mn2 0.0333(3) 0.0197(3) 0.0303(3) 0.0027(2) 0.0263(3) 0.0029(2)
Mn3 0.0280(3) 0.0220(3) 0.0210(3) 0.0015(2) 0.0159(2) 0.0036(2)
Mn4 0.0356(4) 0.0249(4) 0.0552(5) 0.0057(4) 0.0361(4) 0.0062(3)
N2 0.0351(18) 0.0241(17) 0.0380(19) -0.0004(14) 0.0133(16) 0.0005(14)
N1 0.061(6) 0.032(4) 0.025(4) 0.003(3) 0.027(4) 0.011(3)
N3 0.0260(15) 0.0301(16) 0.0259(14) 0.0039(12) 0.0177(13) 0.0024(12)
N4 0.0304(16) 0.0322(17) 0.0303(15) 0.0076(13) 0.0215(14) 0.0076(13)
N5 0.0361(17) 0.0357(19) 0.0378(17) 0.0084(14) 0.0285(15) -0.0010(14)
N6 0.0333(17) 0.0302(17) 0.0467(18) 0.0007(15) 0.0304(16) 0.0038(14)
N7 0.039(3) 0.041(3) 0.034(2) 0.000 0.026(2) 0.000
O1 0.0437(15) 0.0168(12) 0.0436(14) 0.0023(10) 0.0339(13) 0.0068(10)
O2 0.0323(13) 0.0231(13) 0.0379(13) -0.0036(10) 0.0280(12) -0.0009(10)
O3 0.0233(12) 0.0188(12) 0.0273(11) 0.0010(9) 0.0183(10) 0.0028(9)
O4 0.0291(12) 0.0338(14) 0.0230(12) 0.0012(10) 0.0194(11) 0.0017(10)
O5 0.0597(19) 0.059(2) 0.0663(19) 0.0150(15) 0.0563(18) 0.0091(15)
O6 0.0600(18) 0.0362(17) 0.0661(19) 0.0183(14) 0.0500(17) 0.0056(14)
O7 0.0509(16) 0.0287(14) 0.0748(19) 0.0170(13) 0.0553(16) 0.0156(12)
O8 0.0335(13) 0.0240(13) 0.0432(14) 0.0095(10) 0.0308(12) 0.0072(10)
O9 0.0365(14) 0.0268(13) 0.0381(13) 0.0043(10) 0.0302(12) 0.0039(10)
O10 0.0308(13) 0.0222(13) 0.0254(12) 0.0041(10) 0.0178(11) 0.0007(10)
O11 0.076(2) 0.0432(18) 0.102(3) 0.0354(18) 0.076(2) 0.0349(16)
O12 0.0502(17) 0.0523(18) 0.0535(17) 0.0034(14) 0.0436(16) 0.0076(14)
O13 0.0226(12) 0.0224(12) 0.0216(11) 0.0015(9) 0.0149(10) 0.0016(9)
O14 0.0301(13) 0.0232(13) 0.0280(12) -0.0033(10) 0.0167(11) 0.0036(10)
O15 0.0341(14) 0.0246(13) 0.0385(14) 0.0099(10) 0.0266(12) 0.0066(10)
O16 0.0457(18) 0.0399(18) 0.097(3) 0.0294(17) 0.0482(19) 0.0045(14)
O17 0.195(8) 0.052(2) 0.108(5) 0.051(3) 0.137(6) 0.074(4)
O18 0.0645(18) 0.0371(15) 0.0425(14) 0.0076(12) 0.0468(15) 0.0090(13)
O19 0.060(2) 0.068(2) 0.089(3) -0.001(2) 0.052(2) 0.0166(18)
O20 0.0602(19) 0.0478(18) 0.0521(17) -0.0081(14) 0.0435(16) 0.0004(14)
O21 0.085(2) 0.0216(14) 0.0617(18) 0.0110(12) 0.0627(18) 0.0125(13)
O22 0.0440(15) 0.0243(13) 0.0328(13) -0.0030(10) 0.0296(12) -0.0059(11)
O23 0.061(2) 0.053(2) 0.0580(19) 0.0012(16) 0.0324(18) -0.0053(16)
O24 0.0487(16) 0.0328(15) 0.0719(19) 0.0120(14) 0.0490(16) 0.0086(12)
O25 0.092(3) 0.037(2) 0.136(4) -0.016(2) 0.096(3) -0.007(2)
O17' 0.195(8) 0.052(2) 0.108(5) 0.051(3) 0.137(6) 0.074(4)
O25' 0.092(3) 0.037(2) 0.136(4) -0.016(2) 0.096(3) -0.007(2)
N1' 0.061(6) 0.032(4) 0.025(4) 0.003(3) 0.027(4) 0.011(3)

loop_
_atom_type_symbol
_atom_type_description
_atom_type_scat_dispersion_real
_atom_type_scat_dispersion_imag
_atom_type_scat_source
C C 0.0033 0.0016 'International Tables Vol C Tables 4.2.6.8 and 6.1.1.4'
H H 0.0000 0.0000 'International Tables Vol C Tables 4.2.6.8 and 6.1.1.4'
N N 0.0061 0.0033 'International Tables Vol C Tables 4.2.6.8 and 6.1.1.4'
O O 0.0106 0.0060 'International Tables Vol C Tables 4.2.6.8 and 6.1.1.4'
Mn Mn 0.3368 0.7283 'International Tables Vol C Tables 4.2.6.8 and 6.1.1.4'

loop_
_geom_angle_atom_site_label_1
_geom_angle_atom_site_label_2
_geom_angle_atom_site_label_3
_geom_angle
_geom_angle_site_symmetry_1
_geom_angle_site_symmetry_3
N1 C1 C2 122.2(9) . .
N1 C1 H1 118.9 . .
C2 C1 H1 118.9 . .
C3 C2 C1 119.0(10) . .
C3 C2 H2 120.5 . .
C1 C2 H2 120.5 . .
C4 C3 C2 120.2(12) . .
C4 C3 H3 119.9 . .
C2 C3 H3 119.9 . .
C3 C4 C5 120.7(11) . .
C3 C4 H4 119.6 . .
C5 C4 H4 119.6 . .
N1 C5 C4 119.7(8) . .
N1 C5 C6 114.4(9) . .
C4 C5 C6 125.9(11) . .
N2 C6 C7 119.2(11) . .
N2 C6 C5 119.8(10) . .
C7 C6 C5 120.9(13) . .
C8 C7 C6 121.1(10) . .
C8 C7 H7 119.4 . .
C6 C7 H7 119.4 . .
C7 C8 C9 117.7(9) . .
C7 C8 H8 121.1 . .
C9 C8 H8 121.1 . .
C10 C9 C8 119.4(9) . .
C10 C9 H9 120.3 . .
C8 C9 H9 120.3 . .
N2 C10 C9 123.7(8) . .
N2 C10 H10 118.1 . .
C9 C10 H10 118.1 . .
N3 C11 C12 123.1(4) . .
N3 C11 H11 118.5 . .
C12 C11 H11 118.5 . .
C13 C12 C11 119.1(4) . .
C13 C12 H12 120.4 . .
C11 C12 H12 120.4 . .
C12 C13 C14 118.6(4) . .
C12 C13 H13 120.7 . .
C14 C13 H13 120.7 . .
C13 C14 C15 119.6(4) . .
C13 C14 H14 120.2 . .
C15 C14 H14 120.2 . .
N3 C15 C14 121.6(3) . .
N3 C15 C16 116.6(3) . .
C14 C15 C16 121.8(3) . .
N4 C16 C17 121.7(3) . .
N4 C16 C15 115.5(3) . .
C17 C16 C15 122.8(3) . .
C18 C17 C16 119.5(4) . .
C18 C17 H17 120.3 . .
C16 C17 H17 120.3 . .
C19 C18 C17 119.4(4) . .
C19 C18 H18 120.3 . .
C17 C18 H18 120.3 . .
C18 C19 C20 118.4(4) . .
C18 C19 H19 120.8 . .
C20 C19 H19 120.8 . .
N4 C20 C19 123.5(4) . .
N4 C20 H20 118.3 . .
C19 C20 H20 118.3 . .
O9 C21 O10 125.9(3) . .
O9 C21 C22 117.7(3) . .
O10 C21 C22 116.4(3) . .
C23 C22 C27 120.2(3) . .
C23 C22 C21 116.8(3) . .
C27 C22 C21 122.8(3) . .
C24 C23 C22 119.7(3) . .
C24 C23 H23 120.1 . .
C22 C23 H23 120.1 . .
C23 C24 C25 122.1(3) . .
C23 C24 N6 118.3(3) . .
C25 C24 N6 119.6(3) . .
C24 C25 C26 119.0(3) . .
C24 C25 H25 120.5 . .
C26 C25 H25 120.5 . .
C25 C26 C27 120.3(3) . .
C25 C26 C29 116.5(3) . .
C27 C26 C29 123.2(3) . .
C26 C27 C22 118.7(3) . .
C26 C27 C28 118.9(3) . .
C22 C27 C28 122.4(3) . .
O14 C28 O13 124.9(3) . .
O14 C28 C27 117.4(3) . .
O13 C28 C27 117.6(3) . .
O16 C29 O15 124.8(3) . .
O16 C29 C26 116.4(3) . .
O15 C29 C26 118.7(3) . .
C31 C30 C31 122.1(5) 2 .
C31 C30 N7 119.0(2) 2 .
C31 C30 N7 119.0(2) . .
C30 C31 C32 118.8(3) . .
C30 C31 H31 120.6 . .
C32 C31 H31 120.6 . .
C31 C32 C33 120.3(3) . .
C31 C32 C35 118.1(3) . .
C33 C32 C35 121.6(4) . .
C32 C33 C32 119.6(5) 2 .
C32 C33 C34 120.2(2) 2 .
C32 C33 C34 120.2(2) . .
O19 C34 O19 121.7(6) 2 .
O19 C34 C33 119.2(3) 2 .
O19 C34 C33 119.2(3) . .
O17' C35 O18 114.0(12) . .
O17' C35 O17 36.4(14) . .
O18 C35 O17 126.1(4) . .
O17' C35 C32 119.5(13) . .
O18 C35 C32 118.1(3) . .
O17 C35 C32 115.4(4) . .
O1 C36 O2 125.5(3) . .
O1 C36 C37 116.0(3) . .
O2 C36 C37 118.6(3) . .
C38 C37 C42 120.0(3) . .
C38 C37 C36 116.4(3) . .
C42 C37 C36 123.5(3) . .
C39 C38 C37 118.9(3) . .
C39 C38 H38 120.6 . .
C37 C38 H38 120.6 . .
C40 C39 C38 122.6(3) . .
C40 C39 N5 119.4(3) . .
C38 C39 N5 118.0(3) . .
C39 C40 C41 119.4(3) . .
C39 C40 H40 120.3 . .
C41 C40 H40 120.3 . .
C40 C41 C42 119.5(3) . .
C40 C41 C44 117.3(3) . .
C42 C41 C44 123.2(3) . .
C37 C42 C41 119.7(3) . .
C37 C42 C43 118.5(3) . .
C41 C42 C43 121.8(3) . .
O4 C43 O3 125.6(3) . .
O4 C43 C42 118.2(3) . .
O3 C43 C42 116.1(3) . .
O7 C44 O8 124.6(3) . .
O7 C44 C41 118.1(3) . .
O8 C44 C41 117.3(3) . .
N1' C1' C2' 117(5) . .
N1' C1' H1' 121.5 . .
C2' C1' H1' 121.5 . .
C3' C2' C1' 114(6) . .
C3' C2' H2' 123.0 . .
C1' C2' H2' 123.0 . .
C4' C3' C2' 122(5) . .
C4' C3' H3' 118.9 . .
C2' C3' H3' 118.9 . .
C3' C4' C5' 125(5) . .
C3' C4' H4' 117.6 . .
C5' C4' H4' 117.6 . .
N1' C5' C6' 133(6) . .
N1' C5' C4' 105(4) . .
C6' C5' C4' 122(6) . .
N2 C6' C5' 103(6) . .
N2 C6' C7' 125(6) . .
C5' C6' C7' 132(7) . .
C8' C7' C6' 120(5) . .
C8' C7' H7' 120.0 . .
C6' C7' H7' 120.0 . .
C9' C8' C7' 126(5) . .
C9' C8' H8' 116.9 . .
C7' C8' H8' 116.9 . .
C8' C9' C10' 112(4) . .
C8' C9' H9' 123.9 . .
C10' C9' H9' 123.9 . .
N2 C10' C9' 122(4) . .
N2 C10' H10' 119.0 . .
C9' C10' H10' 119.0 . .
O10 Mn1 O2 162.87(9) . .
O10 Mn1 O4 89.72(9) . 5_565
O2 Mn1 O4 96.73(9) . 5_565
O10 Mn1 O3 82.09(8) . .
O2 Mn1 O3 81.31(8) . .
O4 Mn1 O3 97.97(8) 5_565 .
O10 Mn1 N4 92.25(10) . .
O2 Mn1 N4 104.01(10) . .
O4 Mn1 N4 85.79(9) 5_565 .
O3 Mn1 N4 173.15(10) . .
O10 Mn1 N3 88.09(9) . .
O2 Mn1 N3 91.81(9) . .
O4 Mn1 N3 157.51(9) 5_565 .
O3 Mn1 N3 103.88(9) . .
N4 Mn1 N3 71.95(10) . .
O21 Mn2 O9 88.67(10) . .
O21 Mn2 O18 91.81(10) . .
O9 Mn2 O18 105.89(10) . .
O21 Mn2 O22 86.73(9) . .
O9 Mn2 O22 85.81(9) . .
O18 Mn2 O22 168.18(10) . .
O21 Mn2 O8 93.25(10) . .
O9 Mn2 O8 165.60(9) . .
O18 Mn2 O8 88.32(10) . .
O22 Mn2 O8 80.06(9) . .
O21 Mn2 O3 173.12(9) . .
O9 Mn2 O3 93.48(8) . .
O18 Mn2 O3 93.87(9) . .
O22 Mn2 O3 86.92(8) . .
O8 Mn2 O3 83.06(8) . .
O13 Mn3 O15 86.76(9) 5_565 5_565
O13 Mn3 O14 91.42(8) 5_565 1_545
O15 Mn3 O14 99.13(9) 5_565 1_545
O13 Mn3 O1 86.31(9) 5_565 .
O15 Mn3 O1 93.39(9) 5_565 .
O14 Mn3 O1 167.13(9) 1_545 .
O13 Mn3 N2 106.61(11) 5_565 .
O15 Mn3 N2 166.47(11) 5_565 .
O14 Mn3 N2 78.87(10) 1_545 .
O1 Mn3 N2 89.63(10) . .
O13 Mn3 N1 167.0(3) 5_565 .
O15 Mn3 N1 91.4(2) 5_565 .
O14 Mn3 N1 101.6(3) 1_545 .
O1 Mn3 N1 81.0(3) . .
N2 Mn3 N1 76.0(2) . .
O13 Mn3 N1' 163.1(12) 5_565 .
O15 Mn3 N1' 101.4(12) 5_565 .
O14 Mn3 N1' 101.7(14) 1_545 .
O1 Mn3 N1' 78.6(13) . .
N2 Mn3 N1' 66.2(13) . .
N1 Mn3 N1' 10.2(13) . .
O23 Mn4 O23 180.00(16) . 7_465
O23 Mn4 O24 87.84(12) . .
O23 Mn4 O24 92.16(12) 7_465 .
O23 Mn4 O24 92.16(12) . 7_465
O23 Mn4 O24 87.84(12) 7_465 7_465
O24 Mn4 O24 180.00(11) . 7_465
O23 Mn4 O7 86.13(12) . 7_465
O23 Mn4 O7 93.87(12) 7_465 7_465
O24 Mn4 O7 89.43(9) . 7_465
O24 Mn4 O7 90.57(9) 7_465 7_465
O23 Mn4 O7 93.87(12) . .
O23 Mn4 O7 86.13(12) 7_465 .
O24 Mn4 O7 90.57(9) . .
O24 Mn4 O7 89.43(9) 7_465 .
O7 Mn4 O7 180.0 7_465 .
C6' N2 C10 101(3) . .
C6' N2 C6 18(3) . .
C10 N2 C6 118.7(7) . .
C6' N2 C10' 114(4) . .
C10 N2 C10' 13(3) . .
C6 N2 C10' 132(2) . .
C6' N2 Mn3 128(4) . .
C10 N2 Mn3 128.0(5) . .
C6 N2 Mn3 112.4(6) . .
C10' N2 Mn3 115(2) . .
C1 N1 C5 118.3(10) . .
C1 N1 Mn3 124.3(6) . .
C5 N1 Mn3 114.2(7) . .
C11 N3 C15 118.0(3) . .
C11 N3 Mn1 124.7(2) . .
C15 N3 Mn1 117.1(2) . .
C20 N4 C16 117.5(3) . .
C20 N4 Mn1 124.5(2) . .
C16 N4 Mn1 116.8(2) . .
O6 N5 O5 124.0(3) . .
O6 N5 C39 118.3(3) . .
O5 N5 C39 117.7(3) . .
O12 N6 O11 123.9(3) . .
O12 N6 C24 118.1(3) . .
O11 N6 C24 118.0(3) . .
O20 N7 O20 124.0(5) 2 .
O20 N7 C30 118.0(2) 2 .
O20 N7 C30 118.0(2) . .
C36 O1 Mn3 155.2(2) . .
C36 O2 Mn1 142.1(2) . .
C43 O3 Mn2 113.70(18) . .
C43 O3 Mn1 116.29(18) . .
Mn2 O3 Mn1 129.65(10) . .
C43 O4 Mn1 145.9(2) . 5_565
C44 O7 Mn4 133.2(2) . .
C44 O8 Mn2 129.1(2) . .
C21 O9 Mn2 121.6(2) . .
C21 O10 Mn1 136.5(2) . .
C28 O13 Mn3 122.65(19) . 5_565
C28 O14 Mn3 123.0(2) . 1_565
C29 O15 Mn3 137.0(2) . 5_565
C35 O18 Mn2 126.4(2) . .
Mn2 O21 H21B 131.6 . .
Mn2 O21 H21A 112.7 . .
H21B O21 H21A 109.5 . .
Mn2 O22 H22B 114.5 . .
Mn2 O22 H22A 97.4 . .
H22B O22 H22A 116.2 . .
Mn4 O23 H23B 112.3 . .
Mn4 O23 H23A 121.8 . .
H23B O23 H23A 119.6 . .
Mn4 O24 H24B 121.2 . .
Mn4 O24 H24A 109.5 . .
H24B O24 H24A 113.0 . .
C5' N1' C1' 137(6) . .
C5' N1' Mn3 107(4) . .
C1' N1' Mn3 116(4) . .

loop_
_geom_bond_atom_site_label_1
_geom_bond_atom_site_label_2
_geom_bond_distance
_geom_bond_site_symmetry_2
C1 N1 1.358(17) .
C1 C2 1.367(16) .
C1 H1 0.9300 .
C2 C3 1.374(15) .
C2 H2 0.9300 .
C3 C4 1.337(16) .
C3 H3 0.9300 .
C4 C5 1.390(12) .
C4 H4 0.9300 .
C5 N1 1.376(12) .
C5 C6 1.473(16) .
C6 N2 1.363(17) .
C6 C7 1.395(15) .
C7 C8 1.338(14) .
C7 H7 0.9300 .
C8 C9 1.385(15) .
C8 H8 0.9300 .
C9 C10 1.350(16) .
C9 H9 0.9300 .
C10 N2 1.298(17) .
C10 H10 0.9300 .
C11 N3 1.336(4) .
C11 C12 1.371(5) .
C11 H11 0.9300 .
C12 C13 1.368(6) .
C12 H12 0.9300 .
C13 C14 1.375(6) .
C13 H13 0.9300 .
C14 C15 1.384(5) .
C14 H14 0.9300 .
C15 N3 1.341(4) .
C15 C16 1.483(5) .
C16 N4 1.356(4) .
C16 C17 1.379(5) .
C17 C18 1.372(6) .
C17 H17 0.9300 .
C18 C19 1.368(6) .
C18 H18 0.9300 .
C19 C20 1.377(5) .
C19 H19 0.9300 .
C20 N4 1.335(5) .
C20 H20 0.9300 .
C21 O9 1.247(4) .
C21 O10 1.254(4) .
C21 C22 1.519(4) .
C22 C23 1.382(4) .
C22 C27 1.409(4) .
C23 C24 1.363(5) .
C23 H23 0.9300 .
C24 C25 1.383(5) .
C24 N6 1.474(4) .
C25 C26 1.387(5) .
C25 H25 0.9300 .
C26 C27 1.406(4) .
C26 C29 1.500(5) .
C27 C28 1.526(4) .
C28 O14 1.243(4) .
C28 O13 1.258(4) .
C29 O16 1.240(4) .
C29 O15 1.260(4) .
C30 C31 1.385(4) 2
C30 C31 1.385(4) .
C30 N7 1.465(7) .
C31 C32 1.387(5) .
C31 H31 0.9300 .
C32 C33 1.398(4) .
C32 C35 1.517(5) .
C33 C32 1.398(4) 2
C33 C34 1.482(7) .
C34 O19 1.255(4) 2
C34 O19 1.255(4) .
C35 O17' 1.16(4) .
C35 O18 1.236(4) .
C35 O17 1.259(6) .
C36 O1 1.239(4) .
C36 O2 1.259(4) .
C36 C37 1.526(4) .
C37 C38 1.392(4) .
C37 C42 1.398(4) .
C38 C39 1.382(5) .
C38 H38 0.9300 .
C39 C40 1.372(5) .
C39 N5 1.473(4) .
C40 C41 1.388(4) .
C40 H40 0.9300 .
C41 C42 1.418(4) .
C41 C44 1.517(4) .
C42 C43 1.517(4) .
C43 O4 1.241(4) .
C43 O3 1.270(4) .
C44 O7 1.241(4) .
C44 O8 1.261(4) .
C1' N1' 1.26(9) .
C1' C2' 1.52(9) .
C1' H1' 0.9300 .
C2' C3' 1.39(9) .
C2' H2' 0.9300 .
C3' C4' 1.35(9) .
C3' H3' 0.9300 .
C4' C5' 1.54(6) .
C4' H4' 0.9300 .
C5' N1' 1.35(7) .
C5' C6' 1.27(9) .
C6' N2 1.28(8) .
C6' C7' 1.48(9) .
C7' C8' 1.37(9) .
C7' H7' 0.9300 .
C8' C9' 1.32(8) .
C8' H8' 0.9300 .
C9' C10' 1.60(8) .
C9' H9' 0.9300 .
C10' N2 1.52(8) .
C10' H10' 0.9300 .
Mn1 O10 2.110(2) .
Mn1 O2 2.148(2) .
Mn1 O4 2.198(2) 5_565
Mn1 O3 2.223(2) .
Mn1 N4 2.270(3) .
Mn1 N3 2.278(3) .
Mn2 O21 2.141(2) .
Mn2 O9 2.143(2) .
Mn2 O18 2.145(2) .
Mn2 O22 2.183(2) .
Mn2 O8 2.209(2) .
Mn2 O3 2.221(2) .
Mn3 O13 2.125(2) 5_565
Mn3 O15 2.159(2) 5_565
Mn3 O14 2.206(2) 1_545
Mn3 O1 2.238(2) .
Mn3 N2 2.239(3) .
Mn3 N1 2.230(11) .
Mn3 N1' 2.35(6) .
Mn4 O23 2.180(3) .
Mn4 O23 2.180(3) 7_465
Mn4 O24 2.188(3) .
Mn4 O24 2.188(3) 7_465
Mn4 O7 2.223(2) 7_465
Mn4 O7 2.223(2) .
N5 O6 1.220(4) .
N5 O5 1.225(4) .
N6 O12 1.218(4) .
N6 O11 1.218(4) .
N7 O20 1.223(3) 2
N7 O20 1.223(3) .
O4 Mn1 2.198(2) 5_565
O13 Mn3 2.125(2) 5_565
O14 Mn3 2.206(2) 1_565
O15 Mn3 2.159(2) 5_565
O21 H21B 0.8517 .
O21 H21A 0.8428 .
O22 H22B 0.8512 .
O22 H22A 0.8513 .
O23 H23B 0.8455 .
O23 H23A 0.8505 .
O24 H24B 0.8450 .
O24 H24A 0.8455 .

loop_
_geom_torsion_atom_site_label_1
_geom_torsion_atom_site_label_2
_geom_torsion_atom_site_label_3
_geom_torsion_atom_site_label_4
_geom_torsion
_geom_torsion_site_symmetry_1
_geom_torsion_site_symmetry_4
N1 C1 C2 C3 0.2(17) . .
C1 C2 C3 C4 -0.6(17) . .
C2 C3 C4 C5 0.6(17) . .
C3 C4 C5 N1 -0.1(15) . .
C3 C4 C5 C6 180.0(12) . .
N1 C5 C6 N2 19.6(16) . .
C4 C5 C6 N2 -160.5(10) . .
N1 C5 C6 C7 -158.3(11) . .
C4 C5 C6 C7 21.6(19) . .
N2 C6 C7 C8 -0.2(18) . .
C5 C6 C7 C8 177.7(11) . .
C6 C7 C8 C9 1.4(16) . .
C7 C8 C9 C10 -1.5(16) . .
C8 C9 C10 N2 0.3(19) . .
N3 C11 C12 C13 1.0(7) . .
C11 C12 C13 C14 -0.5(7) . .
C12 C13 C14 C15 -0.2(7) . .
C13 C14 C15 N3 0.6(6) . .
C13 C14 C15 C16 -179.3(4) . .
N3 C15 C16 N4 -7.0(4) . .
C14 C15 C16 N4 172.8(3) . .
N3 C15 C16 C17 173.7(3) . .
C14 C15 C16 C17 -6.5(5) . .
N4 C16 C17 C18 -1.2(6) . .
C15 C16 C17 C18 178.1(4) . .
C16 C17 C18 C19 -0.9(6) . .
C17 C18 C19 C20 1.6(7) . .
C18 C19 C20 N4 -0.4(7) . .
O9 C21 C22 C23 180.0(3) . .
O10 C21 C22 C23 0.8(4) . .
O9 C21 C22 C27 -5.2(4) . .
O10 C21 C22 C27 175.6(3) . .
C27 C22 C23 C24 0.6(5) . .
C21 C22 C23 C24 175.6(3) . .
C22 C23 C24 C25 1.1(5) . .
C22 C23 C24 N6 -175.9(3) . .
C23 C24 C25 C26 -1.3(5) . .
N6 C24 C25 C26 175.7(3) . .
C24 C25 C26 C27 -0.3(5) . .
C24 C25 C26 C29 -178.1(3) . .
C25 C26 C27 C22 1.9(5) . .
C29 C26 C27 C22 179.6(3) . .
C25 C26 C27 C28 -178.9(3) . .
C29 C26 C27 C28 -1.2(5) . .
C23 C22 C27 C26 -2.1(4) . .
C21 C22 C27 C26 -176.7(3) . .
C23 C22 C27 C28 178.7(3) . .
C21 C22 C27 C28 4.1(4) . .
C26 C27 C28 O14 -88.3(4) . .
C22 C27 C28 O14 90.9(4) . .
C26 C27 C28 O13 88.0(4) . .
C22 C27 C28 O13 -92.8(4) . .
C25 C26 C29 O16 -46.7(5) . .
C27 C26 C29 O16 135.6(4) . .
C25 C26 C29 O15 130.3(3) . .
C27 C26 C29 O15 -47.4(5) . .
C31 C30 C31 C32 0.2(2) 2 .
N7 C30 C31 C32 -179.8(2) . .
C30 C31 C32 C33 -0.5(5) . .
C30 C31 C32 C35 -178.7(3) . .
C31 C32 C33 C32 0.3(2) . 2
C35 C32 C33 C32 178.4(4) . 2
C31 C32 C33 C34 -179.7(2) . .
C35 C32 C33 C34 -1.6(4) . .
C32 C33 C34 O19 94.3(3) 2 2
C32 C33 C34 O19 -85.7(3) . 2
C32 C33 C34 O19 -85.7(3) 2 .
C32 C33 C34 O19 94.3(3) . .
C31 C32 C35 O17' -158.0(16) . .
C33 C32 C35 O17' 23.8(17) . .
C31 C32 C35 O18 -11.7(5) . .
C33 C32 C35 O18 170.1(3) . .
C31 C32 C35 O17 161.0(5) . .
C33 C32 C35 O17 -17.2(6) . .
O1 C36 C37 C38 22.0(4) . .
O2 C36 C37 C38 -158.7(3) . .
O1 C36 C37 C42 -157.9(3) . .
O2 C36 C37 C42 21.4(4) . .
C42 C37 C38 C39 -1.3(5) . .
C36 C37 C38 C39 178.9(3) . .
C37 C38 C39 C40 1.9(5) . .
C37 C38 C39 N5 -178.0(3) . .
C38 C39 C40 C41 -1.3(5) . .
N5 C39 C40 C41 178.5(3) . .
C39 C40 C41 C42 0.2(5) . .
C39 C40 C41 C44 -177.7(3) . .
C38 C37 C42 C41 0.2(4) . .
C36 C37 C42 C41 -180.0(3) . .
C38 C37 C42 C43 179.9(3) . .
C36 C37 C42 C43 -0.2(4) . .
C40 C41 C42 C37 0.4(4) . .
C44 C41 C42 C37 178.2(3) . .
C40 C41 C42 C43 -179.3(3) . .
C44 C41 C42 C43 -1.6(5) . .
C37 C42 C43 O4 87.6(4) . .
C41 C42 C43 O4 -92.6(4) . .
C37 C42 C43 O3 -89.6(3) . .
C41 C42 C43 O3 90.1(3) . .
C40 C41 C44 O7 -11.5(5) . .
C42 C41 C44 O7 170.7(3) . .
C40 C41 C44 O8 168.2(3) . .
C42 C41 C44 O8 -9.6(5) . .
N1' C1' C2' C3' -7(8) . .
C1' C2' C3' C4' 2(9) . .
C2' C3' C4' C5' 1(9) . .
C3' C4' C5' N1' 0(7) . .
C3' C4' C5' C6' 176(7) . .
N1' C5' C6' N2 18(11) . .
C4' C5' C6' N2 -157(4) . .
N1' C5' C6' C7' -160(6) . .
C4' C5' C6' C7' 25(13) . .
N2 C6' C7' C8' 5(10) . .
C5' C6' C7' C8' -177(8) . .
C6' C7' C8' C9' -8(9) . .
C7' C8' C9' C10' 3(8) . .
C8' C9' C10' N2 3(8) . .
C5' C6' N2 C10 179(5) . .
C7' C6' N2 C10 -3(8) . .
C5' C6' N2 C6 13(9) . .
C7' C6' N2 C6 -169(20) . .
C5' C6' N2 C10' -178(5) . .
C7' C6' N2 C10' 1(9) . .
C5' C6' N2 Mn3 -18(8) . .
C7' C6' N2 Mn3 161(5) . .
C9 C10 N2 C6' -4(4) . .
C9 C10 N2 C6 1.0(19) . .
C9 C10 N2 C10' -169(16) . .
C9 C10 N2 Mn3 -167.5(9) . .
C7 C6 N2 C6' 15(13) . .
C5 C6 N2 C6' -163(15) . .
C7 C6 N2 C10 -1.0(17) . .
C5 C6 N2 C10 -178.9(11) . .
C7 C6 N2 C10' 2(4) . .
C5 C6 N2 C10' -176(4) . .
C7 C6 N2 Mn3 169.2(10) . .
C5 C6 N2 Mn3 -8.7(14) . .
C9' C10' N2 C6' -5(8) . .
C9' C10' N2 C10 11(10) . .
C9' C10' N2 C6 -1(8) . .
C9' C10' N2 Mn3 -168(4) . .
O13 Mn3 N2 C6' 175(4) 5_565 .
O15 Mn3 N2 C6' -14(4) 5_565 .
O14 Mn3 N2 C6' -97(4) 1_545 .
O1 Mn3 N2 C6' 89(4) . .
N1 Mn3 N2 C6' 8(4) . .
N1' Mn3 N2 C6' 11(5) . .
O13 Mn3 N2 C10 -25.6(9) 5_565 .
O15 Mn3 N2 C10 145.3(9) 5_565 .
O14 Mn3 N2 C10 62.5(9) 1_545 .
O1 Mn3 N2 C10 -111.7(9) . .
N1 Mn3 N2 C10 167.5(9) . .
N1' Mn3 N2 C10 170.7(17) . .
O13 Mn3 N2 C6 165.3(7) 5_565 .
O15 Mn3 N2 C6 -23.8(9) 5_565 .
O14 Mn3 N2 C6 -106.6(7) 1_545 .
O1 Mn3 N2 C6 79.3(7) . .
N1 Mn3 N2 C6 -1.5(7) . .
N1' Mn3 N2 C6 1.6(16) . .
O13 Mn3 N2 C10' -25(3) 5_565 .
O15 Mn3 N2 C10' 146(3) 5_565 .
O14 Mn3 N2 C10' 63(3) 1_545 .
O1 Mn3 N2 C10' -111(3) . .
N1 Mn3 N2 C10' 168(3) . .
N1' Mn3 N2 C10' 171(3) . .
C2 C1 N1 C5 0.3(17) . .
C2 C1 N1 Mn3 -158.2(9) . .
C4 C5 N1 C1 -0.4(14) . .
C6 C5 N1 C1 179.6(11) . .
C4 C5 N1 Mn3 160.2(8) . .
C6 C5 N1 Mn3 -19.8(11) . .
O13 Mn3 N1 C1 67.9(12) 5_565 .
O15 Mn3 N1 C1 -14.0(9) 5_565 .
O14 Mn3 N1 C1 -113.6(9) 1_545 .
O1 Mn3 N1 C1 79.3(9) . .
N2 Mn3 N1 C1 171.1(10) . .
N1' Mn3 N1 C1 155(10) . .
O13 Mn3 N1 C5 -91.4(12) 5_565 .
O15 Mn3 N1 C5 -173.2(7) 5_565 .
O14 Mn3 N1 C5 87.2(7) 1_545 .
O1 Mn3 N1 C5 -80.0(7) . .
N2 Mn3 N1 C5 11.9(6) . .
N1' Mn3 N1 C5 -4(9) . .
C12 C11 N3 C15 -0.6(6) . .
C12 C11 N3 Mn1 -176.1(3) . .
C14 C15 N3 C11 -0.2(5) . .
C16 C15 N3 C11 179.7(3) . .
C14 C15 N3 Mn1 175.6(3) . .
C16 C15 N3 Mn1 -4.5(4) . .
O10 Mn1 N3 C11 91.5(3) . .
O2 Mn1 N3 C11 -71.4(3) . .
O4 Mn1 N3 C11 176.1(3) 5_565 .
O3 Mn1 N3 C11 10.1(3) . .
N4 Mn1 N3 C11 -175.5(3) . .
O10 Mn1 N3 C15 -84.0(2) . .
O2 Mn1 N3 C15 113.2(2) . .
O4 Mn1 N3 C15 0.7(4) 5_565 .
O3 Mn1 N3 C15 -165.3(2) . .
N4 Mn1 N3 C15 9.0(2) . .
C19 C20 N4 C16 -1.6(6) . .
C19 C20 N4 Mn1 165.3(3) . .
C17 C16 N4 C20 2.3(5) . .
C15 C16 N4 C20 -177.0(3) . .
C17 C16 N4 Mn1 -165.5(3) . .
C15 C16 N4 Mn1 15.2(4) . .
O10 Mn1 N4 C20 -92.6(3) . .
O2 Mn1 N4 C20 92.9(3) . .
O4 Mn1 N4 C20 -3.0(3) 5_565 .
O3 Mn1 N4 C20 -126.6(7) . .
N3 Mn1 N4 C20 -179.8(3) . .
O10 Mn1 N4 C16 74.3(2) . .
O2 Mn1 N4 C16 -100.2(2) . .
O4 Mn1 N4 C16 163.9(3) 5_565 .
O3 Mn1 N4 C16 40.3(9) . .
N3 Mn1 N4 C16 -12.9(2) . .
C40 C39 N5 O6 171.9(3) . .
C38 C39 N5 O6 -8.2(5) . .
C40 C39 N5 O5 -8.4(5) . .
C38 C39 N5 O5 171.5(3) . .
C23 C24 N6 O12 165.5(3) . .
C25 C24 N6 O12 -11.5(5) . .
C23 C24 N6 O11 -14.0(5) . .
C25 C24 N6 O11 168.9(3) . .
C31 C30 N7 O20 15.0(2) 2 2
C31 C30 N7 O20 -165.0(2) . 2
C31 C30 N7 O20 -165.0(2) 2 .
C31 C30 N7 O20 15.0(2) . .
O2 C36 O1 Mn3 5.3(7) . .
C37 C36 O1 Mn3 -175.4(4) . .
O13 Mn3 O1 C36 -66.5(5) 5_565 .
O15 Mn3 O1 C36 -153.0(5) 5_565 .
O14 Mn3 O1 C36 13.7(8) 1_545 .
N2 Mn3 O1 C36 40.2(5) . .
N1 Mn3 O1 C36 116.1(6) . .
N1' Mn3 O1 C36 106.0(14) . .
O1 C36 O2 Mn1 -132.2(3) . .
C37 C36 O2 Mn1 48.5(5) . .
O10 Mn1 O2 C36 -53.5(5) . .
O4 Mn1 O2 C36 -165.0(3) 5_565 .
O3 Mn1 O2 C36 -67.9(3) . .
N4 Mn1 O2 C36 107.7(3) . .
N3 Mn1 O2 C36 35.9(3) . .
O4 C43 O3 Mn2 99.5(3) . .
C42 C43 O3 Mn2 -83.5(3) . .
O4 C43 O3 Mn1 -86.8(3) . .
C42 C43 O3 Mn1 90.2(3) . .
O21 Mn2 O3 C43 -53.9(8) . .
O9 Mn2 O3 C43 -162.0(2) . .
O18 Mn2 O3 C43 91.8(2) . .
O22 Mn2 O3 C43 -76.4(2) . .
O8 Mn2 O3 C43 4.0(2) . .
O21 Mn2 O3 Mn1 133.3(7) . .
O9 Mn2 O3 Mn1 25.26(13) . .
O18 Mn2 O3 Mn1 -80.95(14) . .
O22 Mn2 O3 Mn1 110.87(13) . .
O8 Mn2 O3 Mn1 -168.78(13) . .
O10 Mn1 O3 C43 172.3(2) . .
O2 Mn1 O3 C43 -12.0(2) . .
O4 Mn1 O3 C43 83.7(2) 5_565 .
N4 Mn1 O3 C43 -153.3(7) . .
N3 Mn1 O3 C43 -101.7(2) . .
O10 Mn1 O3 Mn2 -15.13(12) . .
O2 Mn1 O3 Mn2 160.63(14) . .
O4 Mn1 O3 Mn2 -103.73(13) 5_565 .
N4 Mn1 O3 Mn2 19.3(8) . .
N3 Mn1 O3 Mn2 70.91(14) . .
O3 C43 O4 Mn1 12.0(6) . 5_565
C42 C43 O4 Mn1 -164.9(3) . 5_565
O8 C44 O7 Mn4 0.3(6) . .
C41 C44 O7 Mn4 180.0(2) . .
O23 Mn4 O7 C44 -83.2(3) . .
O23 Mn4 O7 C44 96.8(3) 7_465 .
O24 Mn4 O7 C44 -171.1(3) . .
O24 Mn4 O7 C44 8.9(3) 7_465 .
O7 Mn4 O7 C44 106(100) 7_465 .
O7 C44 O8 Mn2 116.2(3) . .
C41 C44 O8 Mn2 -63.5(4) . .
O21 Mn2 O8 C44 -104.5(3) . .
O9 Mn2 O8 C44 158.1(3) . .
O18 Mn2 O8 C44 -12.8(3) . .
O22 Mn2 O8 C44 169.4(3) . .
O3 Mn2 O8 C44 81.3(3) . .
O10 C21 O9 Mn2 -49.7(4) . .
C22 C21 O9 Mn2 131.2(2) . .
O21 Mn2 O9 C21 -171.1(2) . .
O18 Mn2 O9 C21 97.4(2) . .
O22 Mn2 O9 C21 -84.3(2) . .
O8 Mn2 O9 C21 -73.2(4) . .
O3 Mn2 O9 C21 2.3(2) . .
O9 C21 O10 Mn1 82.0(4) . .
C22 C21 O10 Mn1 -99.0(3) . .
O2 Mn1 O10 C21 -51.4(5) . .
O4 Mn1 O10 C21 61.0(3) 5_565 .
O3 Mn1 O10 C21 -37.1(3) . .
N4 Mn1 O10 C21 146.8(3) . .
N3 Mn1 O10 C21 -141.3(3) . .
O14 C28 O13 Mn3 116.2(3) . 5_565
C27 C28 O13 Mn3 -59.7(3) . 5_565
O13 C28 O14 Mn3 -15.9(4) . 1_565
C27 C28 O14 Mn3 160.0(2) . 1_565
O16 C29 O15 Mn3 171.7(3) . 5_565
C26 C29 O15 Mn3 -5.1(5) . 5_565
O17' C35 O18 Mn2 -45.5(17) . .
O17 C35 O18 Mn2 -5.4(8) . .
C32 C35 O18 Mn2 166.4(2) . .
O21 Mn2 O18 C35 4.9(3) . .
O9 Mn2 O18 C35 94.0(3) . .
O22 Mn2 O18 C35 -77.8(6) . .
O8 Mn2 O18 C35 -88.3(3) . .
O3 Mn2 O18 C35 -171.3(3) . .
C6' C5' N1' C1' 178(8) . .
C4' C5' N1' C1' -7(9) . .
C6' C5' N1' Mn3 -10(9) . .
C4' C5' N1' Mn3 165(3) . .
C2' C1' N1' C5' 11(10) . .
C2' C1' N1' Mn3 -161(4) . .
O13 Mn3 N1' C5' -69(7) 5_565 .
O15 Mn3 N1' C5' 173(3) 5_565 .
O14 Mn3 N1' C5' 72(3) 1_545 .
O1 Mn3 N1' C5' -95(3) . .
N2 Mn3 N1' C5' -1(3) . .
N1 Mn3 N1' C5' 162(12) . .
O13 Mn3 N1' C1' 105(5) 5_565 .
O15 Mn3 N1' C1' -13(5) 5_565 .
O14 Mn3 N1' C1' -115(4) 1_545 .
O1 Mn3 N1' C1' 78(4) . .
N2 Mn3 N1' C1' 173(5) . .
N1 Mn3 N1' C1' -24(7) . .
